data_7128661
loop_
_publ_author_name
'Mironov, Vladimir F.'
'Dimukhametov, Mudaris N.'
'Ivkova, Gulnara A.'
'Khayarov, Khasan R.'
'Islamov, Daut R.'
'Litvinov, Igor A.'

_publ_section_title
;
 The formation of cage phosphoranes and their rearrangements in the
 reactions of substituted
 2-(3-oxo-3-phenyl)ethoxybenzo[d]-1,3,2-dioxaphospholes with
 perfluorodiacetyl.
;
_journal_issue 68
_journal_name_full 'Chemical communications (Cambridge, England)'
_journal_page_first 8516
_journal_page_last 8519
_journal_paper_doi 10.1039/d1cc02941j
_journal_volume 57
_journal_year 2021
_chemical_formula_moiety 'C23 H19 F6 O6 P'
_chemical_formula_sum 'C23 H19 F6 O6 P'
_chemical_formula_weight 536.35
_chemical_melting_point 420
_space_group_crystal_system monoclinic
_space_group_IT_number 15
_space_group_name_Hall '-I 2ya'
_space_group_name_H-M_alt 'I 1 2/a 1'
_atom_sites_solution_hydrogens geom
_atom_sites_solution_primary dual
_audit_creation_date 2021-03-17
_audit_creation_method
;
Olex2 1.2
(compiled 2018.05.29 svn.r3508 for OlexSys, GUI svn.r5506)
;
_audit_update_record
;
2021-05-21 deposited with the CCDC.	2021-07-16 downloaded from the CCDC.
;
_cell_angle_alpha 90
_cell_angle_beta 98.1110(10)
_cell_angle_gamma 90
_cell_formula_units_Z 8
_cell_length_a 10.12410(10)
_cell_length_b 13.5556(2)
_cell_length_c 34.2865(4)
_cell_measurement_reflns_used 11563
_cell_measurement_temperature 99.99(13)
_cell_measurement_theta_max 76.0550
_cell_measurement_theta_min 2.5980
_cell_volume 4658.35(10)
_computing_cell_refinement 'CrysAlisPro 1.171.40.71a (Rigaku OD, 2020)'
_computing_data_collection 'CrysAlisPro 1.171.40.71a (Rigaku OD, 2020)'
_computing_data_reduction 'CrysAlisPro 1.171.40.71a (Rigaku OD, 2020)'
_computing_molecular_graphics 'Olex2 (Dolomanov et al., 2009)'
_computing_publication_material 'Olex2 (Dolomanov et al., 2009)'
_computing_structure_refinement 'ShelXL (Sheldrick, 2015)'
_computing_structure_solution 'ShelXT (Sheldrick, 2015)'
_diffrn_ambient_environment N~2~
_diffrn_ambient_temperature 99.99(13)
_diffrn_detector 'Hybrid Pixel Array Detector'
_diffrn_detector_area_resol_mean 10.0000
_diffrn_detector_type HyPix
_diffrn_measured_fraction_theta_full 0.997
_diffrn_measured_fraction_theta_max 0.968
_diffrn_measurement_details
;
List of Runs (angles in degrees, time in seconds):

  # Type    Start    End  Width  t~exp~   \w     \q     \k     \f   Frames
#--------------------------------------------------------------------------
  1  \w    -27.00  19.00   0.50    0.19    --  -47.45  19.00  60.00   92
  2  \w    -63.00 -38.00   0.50    0.76    -- -105.86  61.00 120.00   50
  3  \w   -106.00 -41.00   0.50    0.76    -- -105.86  77.00 120.00  130
  4  \w    -74.00  -8.00   0.50    0.19    --  -47.45  93.00 -85.00  132
  5  \w    -24.00  78.00   0.50    0.19    --   47.45 -93.00 162.00  204
  6  \w     66.00 100.00   0.50    0.76    --  105.86 -93.00 162.00   68
  7  \w     35.00  69.00   0.50    0.76    --  105.86 -61.00  30.00   68
  8  \w     63.00 106.00   0.50    0.76    --  105.86 -94.00  30.00   86
  9  \w     37.00  71.00   0.50    0.76    --  105.86 -61.00  60.00   68
 10  \w     34.00  71.00   0.50    0.76    --  105.86 -61.00   0.00   74
 11  \w     33.00  71.00   0.50    0.76    --  105.86 -61.00 -60.00   76
 12  \w     33.00  71.00   0.50    0.76    --  105.86 -61.00-120.00   76
 13  \w     35.00  71.00   0.50    0.76    --  105.86 -61.00-150.00   72
 14  \w     33.00  71.00   0.50    0.76    --  105.86 -61.00-180.00   76
 15  \w     34.00  71.00   0.50    0.76    --  105.86 -61.00 -30.00   74
 16  \w    116.00 175.00   0.50    0.76    --  105.86  61.00-120.00  118
 17  \w     83.00 178.00   0.50    0.76    --  105.86  93.00 -85.00  190
 18  \w     76.00 120.00   0.50    0.19    --   47.45 125.00 120.00   88
 19  \w    -25.00  26.00   0.50    0.19    --   47.45 -19.00-120.00  102
 20  \w   -112.00 -75.00   0.50    0.19    --  -47.45-125.00-120.00   74
 21  \w    -66.00 -40.00   0.50    0.76    -- -105.86  61.00-120.00   52
 22  \w    -65.00 -39.00   0.50    0.76    -- -105.86  93.00 -85.00   52
 23  \w   -102.00 -69.00   0.50    0.76    -- -105.86  93.00 -85.00   66
 24  \w   -154.00-129.00   0.50    0.76    -- -105.86 -93.00 162.00   50
;
_diffrn_measurement_device 'four-circle diffractometer'
_diffrn_measurement_device_type 'XtaLAB Synergy, Single source at home/near, HyPix'
_diffrn_measurement_method '\w scans'
_diffrn_orient_matrix_type 'CrysAlisPro convention (1999,Acta A55,543-557)'
_diffrn_orient_matrix_UB_11 -0.0777011000
_diffrn_orient_matrix_UB_12 0.0825528000
_diffrn_orient_matrix_UB_13 0.0177183000
_diffrn_orient_matrix_UB_21 0.1255642000
_diffrn_orient_matrix_UB_22 0.0654609000
_diffrn_orient_matrix_UB_23 0.0047248000
_diffrn_orient_matrix_UB_31 -0.0425525000
_diffrn_orient_matrix_UB_32 0.0426585000
_diffrn_orient_matrix_UB_33 -0.0415193000
_diffrn_radiation_monochromator mirror
_diffrn_radiation_probe x-ray
_diffrn_radiation_type CuK\a
_diffrn_radiation_wavelength 1.54184
_diffrn_reflns_av_R_equivalents 0.0274
_diffrn_reflns_av_unetI/netI 0.0254
_diffrn_reflns_Laue_measured_fraction_full 0.997
_diffrn_reflns_Laue_measured_fraction_max 0.968
_diffrn_reflns_limit_h_max 12
_diffrn_reflns_limit_h_min -12
_diffrn_reflns_limit_k_max 17
_diffrn_reflns_limit_k_min -14
_diffrn_reflns_limit_l_max 21
_diffrn_reflns_limit_l_min -43
_diffrn_reflns_number 16879
_diffrn_reflns_point_group_measured_fraction_full 0.997
_diffrn_reflns_point_group_measured_fraction_max 0.968
_diffrn_reflns_theta_full 67.684
_diffrn_reflns_theta_max 76.466
_diffrn_reflns_theta_min 2.603
_diffrn_source 'micro-focus sealed X-ray tube'
_diffrn_source_type 'PhotonJet (Cu) X-ray Source'
_exptl_absorpt_coefficient_mu 1.850
_exptl_absorpt_correction_T_max 1.000
_exptl_absorpt_correction_T_min 0.867
_exptl_absorpt_correction_type gaussian
_exptl_absorpt_process_details
;
CrysAlisPro 1.171.40.71a (Rigaku Oxford Diffraction, 2020)
Numerical absorption correction based on gaussian integration over
			a multifaceted crystal model
Empirical absorption correction using spherical harmonics,
 implemented in SCALE3 ABSPACK scaling algorithm.
;
_exptl_crystal_colour colourless
_exptl_crystal_colour_primary colourless
_exptl_crystal_density_diffrn 1.530
_exptl_crystal_description needle
_exptl_crystal_F_000 2192
_exptl_crystal_size_max 0.146
_exptl_crystal_size_mid 0.124
_exptl_crystal_size_min 0.083
_refine_diff_density_max 0.494
_refine_diff_density_min -0.441
_refine_diff_density_rms 0.061
_refine_ls_extinction_method none
_refine_ls_goodness_of_fit_ref 1.056
_refine_ls_hydrogen_treatment constr
_refine_ls_matrix_type full
_refine_ls_number_parameters 325
_refine_ls_number_reflns 4739
_refine_ls_number_restraints 0
_refine_ls_restrained_S_all 1.056
_refine_ls_R_factor_all 0.0377
_refine_ls_R_factor_gt 0.0350
_refine_ls_shift/su_max 0.001
_refine_ls_shift/su_mean 0.000
_refine_ls_structure_factor_coef Fsqd
_refine_ls_weighting_details 'w=1/[\s^2^(Fo^2^)+(0.0480P)^2^+4.9793P] where P=(Fo^2^+2Fc^2^)/3'
_refine_ls_weighting_scheme calc
_refine_ls_wR_factor_gt 0.0910
_refine_ls_wR_factor_ref 0.0928
_reflns_Friedel_coverage 0.000
_reflns_number_gt 4367
_reflns_number_total 4739
_reflns_threshold_expression 'I > 2\s(I)'
_cod_data_source_file d1cc02941j2.cif
_cod_data_source_block mir215_corr
_cod_depositor_comments 'Adding full bibliography for 7128660--7128661.cif.'
_cod_database_code 7128661
_shelx_shelxl_version_number 2018/3
_chemical_oxdiff_formula C23H19F6O6P
_shelx_space_group_comment
;
The symmetry employed for this shelxl refinement is uniquely defined
by the following loop, which should always be used as a source of
symmetry information in preference to the above space-group names.
They are only intended as comments.
;
_diffrn_oxdiff_digest_frames
;
01a6fd37ee132400441f39c2008aa09a3a000484745
;
_reflns_odcompleteness_completeness 99.75
_reflns_odcompleteness_iscentric 1
_reflns_odcompleteness_theta 66.97
_olex2_refinement_description
;
1. Fixed Uiso
 At 1.2 times of:
  All C(H) groups, All C(H,H) groups
2.a Secondary CH2 refined with riding coordinates:
 C22(H22A,H22B), C23(H23A,H23B), C24(H24A,H24B), C25(H25A,H25B), C26(H26A,H26B)
2.b Aromatic/amide H refined with riding coordinates:
 C12(H12), C13(H13), C14(H14), C15(H15), C17(H17), C18(H18), C19(H19),
 C20(H20), C21(H21)
;
_olex2_submission_special_instructions 'No special instructions were received'
_oxdiff_exptl_absorpt_empirical_details
;
Empirical correction (ABSPACK) includes:
- Absorption correction using spherical harmonics
- Frame scaling
;
_oxdiff_exptl_absorpt_empirical_full_max 1.523
_oxdiff_exptl_absorpt_empirical_full_min 0.774

loop_
_space_group_symop_operation_xyz
'x, y, z'
'-x+1/2, y, -z'
'x+1/2, y+1/2, z+1/2'
'-x+1, y+1/2, -z+1/2'
'-x, -y, -z'
'x-1/2, -y, z'
'-x+1/2, -y+1/2, -z+1/2'
'x, -y+1/2, z+1/2'

loop_
_atom_site_label
_atom_site_type_symbol
_atom_site_fract_x
_atom_site_fract_y
_atom_site_fract_z
_atom_site_U_iso_or_equiv
_atom_site_adp_type
_atom_site_occupancy
_atom_site_site_symmetry_order
_atom_site_calc_flag
_atom_site_refinement_flags_posn
_atom_site_refinement_flags_adp
_atom_site_refinement_flags_occupancy
_atom_site_disorder_assembly
_atom_site_disorder_group
P1 P -0.18879(3) -0.21074(2) -0.63416(2) 0.01373(10) Uani 1 1 d . . . . .
F1 F 0.06693(12) -0.49337(8) -0.63084(4) 0.0444(3) Uani 1 1 d . . . . .
F2 F 0.05921(13) -0.48023(8) -0.56936(3) 0.0460(3) Uani 1 1 d . . . . .
F3 F -0.11867(11) -0.51183(8) -0.60975(5) 0.0515(3) Uani 1 1 d . . . . .
F4 F 0.13477(11) -0.24825(10) -0.53160(3) 0.0439(3) Uani 1 1 d . . . . .
F5 F 0.23893(10) -0.33398(8) -0.57032(3) 0.0368(3) Uani 1 1 d . . . . .
F6 F 0.22055(9) -0.17729(8) -0.57776(3) 0.0351(2) Uani 1 1 d . . . . .
O1 O -0.03541(10) -0.18739(7) -0.60773(3) 0.0177(2) Uani 1 1 d . . . . .
O2 O -0.14065(9) -0.15009(7) -0.66971(3) 0.0165(2) Uani 1 1 d . . . . .
O3 O -0.15635(10) -0.32892(7) -0.63225(3) 0.0169(2) Uani 1 1 d . . . . .
O5 O -0.40012(9) -0.07736(7) -0.67017(3) 0.0155(2) Uani 1 1 d . . . . .
O8 O -0.25224(9) -0.15367(7) -0.60099(3) 0.0161(2) Uani 1 1 d . . . . .
O9 O -0.33763(9) -0.24061(7) -0.65833(3) 0.0143(2) Uani 1 1 d . . . . .
C3 C -0.22208(14) -0.12691(10) -0.70516(4) 0.0159(3) Uani 1 1 d . . . . .
C4 C -0.35090(14) -0.09106(10) -0.70536(4) 0.0158(3) Uani 1 1 d . . . . .
C6 C -0.43161(13) -0.16852(9) -0.65139(4) 0.0144(3) Uani 1 1 d . . . . .
C7 C -0.39948(13) -0.15012(10) -0.60661(4) 0.0158(3) Uani 1 1 d . . . . .
C8 C 0.02905(14) -0.27133(10) -0.59594(4) 0.0172(3) Uani 1 1 d . . . . .
C9 C -0.03641(14) -0.35203(11) -0.60927(4) 0.0181(3) Uani 1 1 d . . . . .
C10 C 0.15711(15) -0.25848(12) -0.56864(5) 0.0228(3) Uani 1 1 d . . . . .
C11 C -0.00795(16) -0.45970(11) -0.60426(5) 0.0258(3) Uani 1 1 d . . . . .
C12 C -0.16703(14) -0.13502(10) -0.73974(4) 0.0178(3) Uani 1 1 d . . . . .
H12 H -0.081069 -0.159527 -0.739390 0.021 Uiso 1 1 calc R . . . .
C13 C -0.24198(15) -0.10601(10) -0.77504(4) 0.0196(3) Uani 1 1 d . . . . .
H13 H -0.205467 -0.110023 -0.798404 0.023 Uiso 1 1 calc R . . . .
C14 C -0.37098(15) -0.07112(10) -0.77550(4) 0.0202(3) Uani 1 1 d . . . . .
H14 H -0.420667 -0.052140 -0.799209 0.024 Uiso 1 1 calc R . . . .
C15 C -0.42648(14) -0.06434(10) -0.74079(4) 0.0184(3) Uani 1 1 d . . . . .
H15 H -0.513580 -0.042070 -0.741262 0.022 Uiso 1 1 calc R . . . .
C16 C -0.57181(13) -0.20100(10) -0.66670(4) 0.0151(3) Uani 1 1 d . . . . .
C17 C -0.67492(14) -0.13234(10) -0.66888(4) 0.0184(3) Uani 1 1 d . . . . .
H17 H -0.655894 -0.066653 -0.662576 0.022 Uiso 1 1 calc R . . . .
C18 C -0.80635(14) -0.16168(11) -0.68047(5) 0.0215(3) Uani 1 1 d . . . . .
H18 H -0.875164 -0.115944 -0.681324 0.026 Uiso 1 1 calc R . . . .
C19 C -0.83450(15) -0.25874(12) -0.69069(5) 0.0259(3) Uani 1 1 d . . . . .
H19 H -0.922315 -0.278339 -0.698439 0.031 Uiso 1 1 calc R . . . .
C20 C -0.73207(16) -0.32695(11) -0.68942(6) 0.0295(4) Uani 1 1 d . . . . .
H20 H -0.751322 -0.392028 -0.696695 0.035 Uiso 1 1 calc R . . . .
C21 C -0.60041(15) -0.29861(11) -0.67729(5) 0.0224(3) Uani 1 1 d . . . . .
H21 H -0.531969 -0.344699 -0.676279 0.027 Uiso 1 1 calc R . . . .
C22 C -0.43899(14) -0.04991(11) -0.59197(4) 0.0204(3) Uani 1 1 d . . . . .
H22A H -0.535188 -0.042743 -0.597211 0.024 Uiso 1 1 calc R . . . .
H22B H -0.399468 0.001692 -0.606153 0.024 Uiso 1 1 calc R . . . .
C23 C -0.39275(16) -0.03824(12) -0.54774(5) 0.0252(3) Uani 1 1 d . . . . .
H23A H -0.296018 -0.037139 -0.542911 0.030 Uiso 1 1 calc R . . . .
H23B H -0.424928 0.024108 -0.538879 0.030 Uiso 1 1 calc R . . . .
C24 C -0.44403(16) -0.12243(13) -0.52425(5) 0.0279(3) Uani 1 1 d . . . . .
H24A H -0.408723 -0.115094 -0.496597 0.033 Uiso 1 1 calc R . . . .
H24B H -0.540572 -0.119216 -0.526750 0.033 Uiso 1 1 calc R . . . .
C25 C -0.40232(16) -0.22255(12) -0.53895(4) 0.0250(3) Uani 1 1 d . . . . .
H25A H -0.305974 -0.228581 -0.533734 0.030 Uiso 1 1 calc R . . . .
H25B H -0.440627 -0.274628 -0.524704 0.030 Uiso 1 1 calc R . . . .
C26 C -0.44830(14) -0.23487(11) -0.58307(4) 0.0196(3) Uani 1 1 d . . . . .
H26A H -0.414491 -0.296733 -0.591877 0.024 Uiso 1 1 calc R . . . .
H26B H -0.544987 -0.237391 -0.587868 0.024 Uiso 1 1 calc R . . . .

loop_
_atom_site_aniso_label
_atom_site_aniso_U_11
_atom_site_aniso_U_22
_atom_site_aniso_U_33
_atom_site_aniso_U_23
_atom_site_aniso_U_13
_atom_site_aniso_U_12
P1 0.01177(17) 0.01287(17) 0.01632(18) -0.00133(11) 0.00120(12) 0.00048(12)
F1 0.0524(7) 0.0289(5) 0.0534(7) -0.0061(5) 0.0120(5) 0.0179(5)
F2 0.0662(8) 0.0288(5) 0.0366(6) 0.0093(4) -0.0155(5) 0.0110(5)
F3 0.0279(6) 0.0210(5) 0.1015(10) 0.0118(6) -0.0048(6) -0.0029(4)
F4 0.0309(5) 0.0795(9) 0.0192(5) -0.0075(5) -0.0034(4) -0.0010(5)
F5 0.0222(5) 0.0322(5) 0.0522(6) -0.0028(5) -0.0085(4) 0.0120(4)
F6 0.0182(4) 0.0315(5) 0.0520(6) 0.0027(4) -0.0070(4) -0.0048(4)
O1 0.0139(5) 0.0163(5) 0.0219(5) -0.0017(4) -0.0009(4) 0.0013(4)
O2 0.0128(4) 0.0182(5) 0.0183(5) 0.0009(4) 0.0018(4) -0.0004(4)
O3 0.0151(4) 0.0146(5) 0.0198(5) -0.0006(4) -0.0012(4) 0.0015(4)
O5 0.0159(5) 0.0122(4) 0.0188(5) 0.0000(3) 0.0046(4) -0.0004(3)
O8 0.0127(4) 0.0177(5) 0.0178(5) -0.0036(4) 0.0015(4) 0.0000(4)
O9 0.0123(4) 0.0127(4) 0.0178(5) -0.0019(3) 0.0015(4) 0.0014(3)
C3 0.0168(6) 0.0128(6) 0.0175(6) 0.0003(5) 0.0009(5) -0.0023(5)
C4 0.0174(6) 0.0115(6) 0.0188(7) -0.0010(5) 0.0041(5) -0.0015(5)
C6 0.0140(6) 0.0110(6) 0.0185(6) 0.0001(5) 0.0037(5) 0.0015(5)
C7 0.0115(6) 0.0182(6) 0.0176(7) -0.0021(5) 0.0015(5) 0.0004(5)
C8 0.0161(6) 0.0190(7) 0.0169(6) 0.0006(5) 0.0035(5) 0.0032(5)
C9 0.0145(6) 0.0204(7) 0.0187(7) 0.0010(5) -0.0001(5) 0.0034(5)
C10 0.0172(7) 0.0257(7) 0.0247(7) -0.0010(6) 0.0002(6) 0.0029(6)
C11 0.0217(7) 0.0200(7) 0.0331(8) 0.0016(6) -0.0049(6) 0.0023(6)
C12 0.0182(7) 0.0135(6) 0.0221(7) -0.0016(5) 0.0047(5) -0.0023(5)
C13 0.0247(7) 0.0155(6) 0.0193(7) -0.0022(5) 0.0060(5) -0.0046(5)
C14 0.0246(7) 0.0160(7) 0.0189(7) 0.0008(5) -0.0004(5) -0.0024(5)
C15 0.0178(6) 0.0130(6) 0.0238(7) 0.0002(5) 0.0009(5) 0.0001(5)
C16 0.0140(6) 0.0158(6) 0.0153(6) 0.0008(5) 0.0018(5) -0.0001(5)
C17 0.0172(7) 0.0140(6) 0.0237(7) -0.0004(5) 0.0014(5) 0.0015(5)
C18 0.0164(7) 0.0188(7) 0.0286(8) 0.0023(5) 0.0009(6) 0.0032(5)
C19 0.0147(7) 0.0216(7) 0.0396(9) -0.0003(6) -0.0023(6) -0.0019(6)
C20 0.0213(8) 0.0159(7) 0.0492(10) -0.0058(7) -0.0021(7) -0.0012(6)
C21 0.0168(7) 0.0156(7) 0.0341(8) -0.0027(6) 0.0009(6) 0.0025(5)
C22 0.0192(7) 0.0199(7) 0.0224(7) -0.0051(5) 0.0037(5) 0.0028(5)
C23 0.0242(7) 0.0281(8) 0.0234(8) -0.0100(6) 0.0038(6) 0.0026(6)
C24 0.0250(8) 0.0401(9) 0.0192(7) -0.0057(6) 0.0053(6) 0.0011(7)
C25 0.0238(7) 0.0325(8) 0.0187(7) 0.0025(6) 0.0034(6) -0.0007(6)
C26 0.0183(7) 0.0218(7) 0.0190(7) 0.0011(5) 0.0038(5) -0.0011(5)

loop_
_atom_type_symbol
_atom_type_description
_atom_type_scat_dispersion_real
_atom_type_scat_dispersion_imag
_atom_type_scat_source
C C 0.0181 0.0091 'International Tables Vol C Tables 4.2.6.8 and 6.1.1.4'
H H 0.0000 0.0000 'International Tables Vol C Tables 4.2.6.8 and 6.1.1.4'
F F 0.0727 0.0534 'International Tables Vol C Tables 4.2.6.8 and 6.1.1.4'
O O 0.0492 0.0322 'International Tables Vol C Tables 4.2.6.8 and 6.1.1.4'
P P 0.2955 0.4335 'International Tables Vol C Tables 4.2.6.8 and 6.1.1.4'

loop_
_exptl_crystal_face_index_h
_exptl_crystal_face_index_k
_exptl_crystal_face_index_l
_exptl_crystal_face_perp_dist
1 0 0 0.0602
-1 0 0 0.0640
0 2 1 0.0446
0 -2 -1 0.0380
0 0 -1 0.0622
0 0 1 0.0572
0 1 -2 0.0510
0 -1 2 0.0652

loop_
_geom_angle_atom_site_label_1
_geom_angle_atom_site_label_2
_geom_angle_atom_site_label_3
_geom_angle
_geom_angle_site_symmetry_1
_geom_angle_site_symmetry_3
_geom_angle_publ_flag
O2 P1 O1 87.55(5) . . ?
O2 P1 O3 116.90(5) . . ?
O2 P1 O9 95.59(5) . . ?
O3 P1 O1 89.88(5) . . ?
O3 P1 O9 86.80(5) . . ?
O8 P1 O1 87.66(5) . . ?
O8 P1 O2 119.55(5) . . ?
O8 P1 O3 123.31(5) . . ?
O8 P1 O9 92.63(5) . . ?
O9 P1 O1 176.21(5) . . ?
C8 O1 P1 111.58(9) . . ?
C3 O2 P1 124.66(9) . . ?
C9 O3 P1 113.52(9) . . ?
C4 O5 C6 113.73(10) . . ?
C7 O8 P1 115.22(8) . . ?
C6 O9 P1 109.46(8) . . ?
C4 C3 O2 121.19(12) . . ?
C12 C3 O2 117.74(12) . . ?
C12 C3 C4 120.95(13) . . ?
O5 C4 C3 119.75(12) . . ?
O5 C4 C15 120.44(12) . . ?
C15 C4 C3 119.72(13) . . ?
O5 C6 C7 105.98(10) . . ?
O5 C6 C16 110.45(10) . . ?
O9 C6 O5 108.69(10) . . ?
O9 C6 C7 103.16(10) . . ?
O9 C6 C16 111.35(11) . . ?
C16 C6 C7 116.70(11) . . ?
O8 C7 C6 101.06(10) . . ?
O8 C7 C22 107.07(11) . . ?
O8 C7 C26 107.62(11) . . ?
C22 C7 C6 116.37(11) . . ?
C22 C7 C26 112.19(12) . . ?
C26 C7 C6 111.47(11) . . ?
O1 C8 C10 115.45(12) . . ?
C9 C8 O1 113.35(12) . . ?
C9 C8 C10 131.11(13) . . ?
O3 C9 C11 115.19(12) . . ?
C8 C9 O3 111.37(12) . . ?
C8 C9 C11 133.45(13) . . ?
F4 C10 F6 106.89(13) . . ?
F4 C10 C8 111.12(12) . . ?
F5 C10 F4 108.33(13) . . ?
F5 C10 F6 107.64(13) . . ?
F5 C10 C8 112.01(13) . . ?
F6 C10 C8 110.64(12) . . ?
F1 C11 C9 111.83(13) . . ?
F2 C11 F1 105.97(13) . . ?
F2 C11 C9 112.14(13) . . ?
F3 C11 F1 105.72(14) . . ?
F3 C11 F2 109.64(15) . . ?
F3 C11 C9 111.21(13) . . ?
C3 C12 C13 119.12(13) . . ?
C14 C13 C12 120.21(13) . . ?
C13 C14 C15 120.47(13) . . ?
C14 C15 C4 119.50(13) . . ?
C17 C16 C6 119.02(12) . . ?
C21 C16 C6 121.30(12) . . ?
C21 C16 C17 119.64(13) . . ?
C18 C17 C16 120.23(13) . . ?
C19 C18 C17 119.97(13) . . ?
C18 C19 C20 120.07(14) . . ?
C19 C20 C21 120.39(14) . . ?
C16 C21 C20 119.68(13) . . ?
C7 C22 C23 111.18(12) . . ?
C24 C23 C22 111.44(13) . . ?
C25 C24 C23 111.03(13) . . ?
C26 C25 C24 111.34(13) . . ?
C7 C26 C25 111.43(12) . . ?

loop_
_geom_bond_atom_site_label_1
_geom_bond_atom_site_label_2
_geom_bond_distance
_geom_bond_site_symmetry_2
_geom_bond_publ_flag
P1 O1 1.7134(10) . ?
P1 O2 1.6021(10) . ?
P1 O3 1.6347(10) . ?
P1 O8 1.5846(10) . ?
P1 O9 1.6640(10) . ?
F1 C11 1.345(2) . ?
F2 C11 1.3197(19) . ?
F3 C11 1.3159(19) . ?
F4 C10 1.3283(19) . ?
F5 C10 1.3231(18) . ?
F6 C10 1.3335(19) . ?
O1 C8 1.3453(17) . ?
O2 C3 1.4046(16) . ?
O3 C9 1.3869(16) . ?
O5 C4 1.3812(17) . ?
O5 C6 1.4496(15) . ?
O8 C7 1.4767(16) . ?
O9 C6 1.4074(15) . ?
C3 C4 1.3909(19) . ?
C3 C12 1.384(2) . ?
C4 C15 1.389(2) . ?
C6 C7 1.5439(19) . ?
C6 C16 1.5079(18) . ?
C7 C22 1.5213(19) . ?
C7 C26 1.5259(19) . ?
C8 C9 1.326(2) . ?
C8 C10 1.498(2) . ?
C9 C11 1.493(2) . ?
C12 C13 1.392(2) . ?
C13 C14 1.387(2) . ?
C14 C15 1.389(2) . ?
C16 C17 1.3927(19) . ?
C16 C21 1.392(2) . ?
C17 C18 1.392(2) . ?
C18 C19 1.381(2) . ?
C19 C20 1.385(2) . ?
C20 C21 1.393(2) . ?
C22 C23 1.531(2) . ?
C23 C24 1.529(2) . ?
C24 C25 1.528(2) . ?
C25 C26 1.528(2) . ?

loop_
_exptl_oxdiff_crystal_face_indexfrac_h
_exptl_oxdiff_crystal_face_indexfrac_k
_exptl_oxdiff_crystal_face_indexfrac_l
_exptl_oxdiff_crystal_face_x
_exptl_oxdiff_crystal_face_y
_exptl_oxdiff_crystal_face_z
0.9996 -0.0022 0.0003 -0.0778 0.1254 -0.0426
-0.9996 0.0022 -0.0003 0.0778 -0.1254 0.0426
0.0023 1.9978 0.9976 0.1824 0.1358 0.0437
-0.0023 -1.9978 -0.9976 -0.1824 -0.1358 -0.0437
-0.0000 0.0001 -0.9998 -0.0177 -0.0047 0.0415
0.0000 -0.0001 0.9998 0.0177 0.0047 -0.0415
0.0011 0.9990 -2.0006 0.0469 0.0561 0.1256
-0.0011 -0.9990 2.0006 -0.0469 -0.0561 -0.1256
